data_1518474
loop_
_publ_author_name
'Ivanova, B.'
'Spiteller, M.'

_publ_section_title
;
 Solid-state UV-MALDI mass spectrometric quantitation of
 fluroxypyr and triclopyr in soil
;
_journal_name_full 'Environmental Geochemistry and Health'
_journal_paper_doi 10.1007/s10653-014-9673-9
_journal_year 2015
_chemical_formula_sum 'C8 H15 N2 O3'
_chemical_formula_weight 187.22
_chemical_name_common '2-piperazine-1-yl-ethanol squarate dianion'
_chemical_name_systematic ?
_space_group_IT_number 14
_symmetry_cell_setting monoclinic
_symmetry_space_group_name_Hall '-P 2ybc'
_symmetry_space_group_name_H-M 'P 1 21/c 1'
_atom_sites_solution_hydrogens geom
_atom_sites_solution_primary direct
_atom_sites_solution_secondary difmap
_audit_creation_method SHELXL-97
_cell_angle_alpha 90.00(5)
_cell_angle_beta 122.95(7)
_cell_angle_gamma 90.00(4)
_cell_formula_units_Z 4
_cell_length_a 10.028(12)
_cell_length_b 9.435(12)
_cell_length_c 11.760(11)
_cell_measurement_temperature 293(2)
_cell_volume 934(2)
_computing_cell_refinement 'Bruker SAINT'
_computing_data_collection 'Bruker GIS'
_computing_data_reduction 'Bruker SAINT'
_computing_molecular_graphics 'Bruker APEX2'
_computing_structure_refinement 'SHELXL-97 (Sheldrick, 2008)'
_computing_structure_solution 'SHELXS-97 (Sheldrick, 2008)'
_diffrn_ambient_temperature 293(2)
_diffrn_measured_fraction_theta_full 0.992
_diffrn_measured_fraction_theta_max 0.992
_diffrn_measurement_device_type 'Bruker SMART X2S'
_diffrn_measurement_method '\w scans'
_diffrn_radiation_monochromator 'doubly curved silicon crystal'
_diffrn_radiation_source 'micro-focus sealed tube'
_diffrn_radiation_type MoK\a
_diffrn_radiation_wavelength 0.71073
_diffrn_reflns_av_R_equivalents 0.0545
_diffrn_reflns_av_sigmaI/netI 0.0374
_diffrn_reflns_limit_h_max 10
_diffrn_reflns_limit_h_min -10
_diffrn_reflns_limit_k_max 10
_diffrn_reflns_limit_k_min -10
_diffrn_reflns_limit_l_max 12
_diffrn_reflns_limit_l_min -12
_diffrn_reflns_number 6786
_diffrn_reflns_theta_full 22.59
_diffrn_reflns_theta_max 22.59
_diffrn_reflns_theta_min 2.99
_exptl_absorpt_coefficient_mu 0.102
_exptl_absorpt_correction_T_max 0.9949
_exptl_absorpt_correction_T_min 0.9719
_exptl_absorpt_correction_type multi-scan
_exptl_crystal_colour colorless
_exptl_crystal_density_diffrn 1.332
_exptl_crystal_density_method 'not measured'
_exptl_crystal_description plate
_exptl_crystal_F_000 404
_exptl_crystal_size_max 0.32
_exptl_crystal_size_mid 0.23
_exptl_crystal_size_min 0.05
_refine_diff_density_max 0.125
_refine_diff_density_min -0.211
_refine_diff_density_rms 0.037
_refine_ls_extinction_method none
_refine_ls_goodness_of_fit_ref 1.616
_refine_ls_hydrogen_treatment constr
_refine_ls_matrix_type full
_refine_ls_number_parameters 118
_refine_ls_number_reflns 1227
_refine_ls_number_restraints 0
_refine_ls_restrained_S_all 1.616
_refine_ls_R_factor_all 0.0532
_refine_ls_R_factor_gt 0.0379
_refine_ls_shift/su_max 0.000
_refine_ls_shift/su_mean 0.000
_refine_ls_structure_factor_coef Fsqd
_refine_ls_weighting_details 'calc w=1/[\s^2^(Fo^2^)+(0.0100P)^2^+0.0000P] where P=(Fo^2^+2Fc^2^)/3'
_refine_ls_weighting_scheme calc
_refine_ls_wR_factor_gt 0.0712
_refine_ls_wR_factor_ref 0.0738
_reflns_number_gt 972
_reflns_number_total 1227
_reflns_threshold_expression >2sigma(I)
_cod_data_source_file Struct-130-6.txt
_cod_data_source_block bi130
_cod_depositor_comments
;
The following automatic conversions were performed:

'_symmetry_cell_setting' value 'Monoclinic' changed to 'monoclinic'
according to the built-in table from CIF Core dictionary named
'cif_core.dic' version 2.4.1 from 2010-06-29.

Automatic conversion script
Id: cif_fix_values 2827 2014-09-09 07:05:25Z andrius 
;
_cod_original_cell_volume 933.7(18)
_cod_original_sg_symbol_H-M 'P 21/c'
_cod_database_code 1518474

loop_
_symmetry_equiv_pos_as_xyz
'x, y, z'
'-x, y+1/2, -z+1/2'
'-x, -y, -z'
'x, -y-1/2, z-1/2'

loop_
_atom_site_label
_atom_site_type_symbol
_atom_site_fract_x
_atom_site_fract_y
_atom_site_fract_z
_atom_site_U_iso_or_equiv
_atom_site_adp_type
_atom_site_occupancy
_atom_site_symmetry_multiplicity
_atom_site_calc_flag
_atom_site_refinement_flags
O1 O -0.16812(17) 0.27252(15) 0.39370(13) 0.0377(4) Uani 1 1 d .
H1 H -0.2153 0.3358 0.3349 0.057 Uiso 1 1 d R
N1 N -0.0921(2) -0.20904(18) 0.13329(16) 0.0344(5) Uani 1 1 d .
H2 H -0.0112 -0.2488 0.1290 0.041 Uiso 1 1 d R
H3 H -0.1784 -0.2688 0.0898 0.041 Uiso 1 1 d R
N2 N -0.2056(2) 0.01997(17) 0.22219(16) 0.0303(5) Uani 1 1 d .
C1 C -0.2738(3) 0.1572(2) 0.3652(2) 0.0402(6) Uani 1 1 d .
H4 H -0.3643 0.1912 0.3664 0.048 Uiso 1 1 calc R
H5 H -0.2197 0.0865 0.4360 0.048 Uiso 1 1 calc R
C2 C -0.3324(3) 0.0887(2) 0.2304(2) 0.0368(6) Uani 1 1 d .
H6 H -0.4119 0.0183 0.2128 0.044 Uiso 1 1 calc R
H7 H -0.3833 0.1602 0.1600 0.044 Uiso 1 1 calc R
C3 C -0.1683(3) -0.1190(2) 0.2870(2) 0.0413(6) Uani 1 1 d .
H8 H -0.2636 -0.1769 0.2437 0.050 Uiso 1 1 calc R
H9 H -0.1323 -0.1080 0.3816 0.050 Uiso 1 1 calc R
C4 C -0.0405(3) -0.1931(2) 0.2773(2) 0.0439(7) Uani 1 1 d .
H10 H 0.0570 -0.1384 0.3255 0.053 Uiso 1 1 calc R
H11 H -0.0195 -0.2857 0.3195 0.053 Uiso 1 1 calc R
C5 C -0.1355(3) -0.0700(2) 0.0642(2) 0.0359(6) Uani 1 1 d .
H12 H -0.1766 -0.0829 -0.0313 0.043 Uiso 1 1 calc R
H13 H -0.0420 -0.0101 0.1031 0.043 Uiso 1 1 calc R
C6 C -0.2598(3) -0.0001(2) 0.08014(19) 0.0357(6) Uani 1 1 d .
H14 H -0.2871 0.0913 0.0351 0.043 Uiso 1 1 calc R
H15 H -0.3550 -0.0580 0.0362 0.043 Uiso 1 1 calc R
O3 O -1.63255(18) 0.16136(16) -0.45108(14) 0.0450(5) Uani 1 1 d .
O2 O -1.28192(19) 0.01233(17) -0.28310(15) 0.0531(5) Uani 1 1 d .
C7 C -1.5594(3) 0.0732(2) -0.4778(2) 0.0319(6) Uani 1 1 d .
C8 C -1.4022(3) 0.0063(2) -0.4017(2) 0.0344(6) Uani 1 1 d .

loop_
_atom_site_aniso_label
_atom_site_aniso_U_11
_atom_site_aniso_U_22
_atom_site_aniso_U_33
_atom_site_aniso_U_23
_atom_site_aniso_U_13
_atom_site_aniso_U_12
O1 0.0392(10) 0.0329(9) 0.0400(9) -0.0025(7) 0.0208(8) -0.0057(8)
N1 0.0322(11) 0.0298(12) 0.0419(12) -0.0040(9) 0.0207(10) -0.0013(9)
N2 0.0330(11) 0.0319(11) 0.0236(10) 0.0019(9) 0.0138(8) 0.0060(9)
C1 0.0425(15) 0.0384(15) 0.0494(16) -0.0061(12) 0.0313(13) -0.0062(13)
C2 0.0302(13) 0.0342(14) 0.0420(15) -0.0041(11) 0.0169(12) -0.0002(11)
C3 0.0514(16) 0.0420(16) 0.0351(14) 0.0104(12) 0.0264(13) 0.0126(13)
C4 0.0521(16) 0.0425(16) 0.0342(15) 0.0097(12) 0.0217(13) 0.0147(13)
C5 0.0456(15) 0.0309(14) 0.0330(14) -0.0006(11) 0.0225(12) -0.0044(12)
C6 0.0385(14) 0.0314(14) 0.0316(14) 0.0041(11) 0.0155(12) 0.0040(12)
O3 0.0424(10) 0.0417(11) 0.0522(11) -0.0009(8) 0.0265(9) 0.0121(9)
O2 0.0410(10) 0.0481(11) 0.0432(10) -0.0054(9) 0.0055(9) 0.0086(9)
C7 0.0302(14) 0.0250(13) 0.0429(15) 0.0036(12) 0.0215(12) -0.0015(12)
C8 0.0310(14) 0.0285(13) 0.0391(15) 0.0024(12) 0.0161(13) -0.0022(12)

loop_
_atom_type_symbol
_atom_type_description
_atom_type_scat_dispersion_real
_atom_type_scat_dispersion_imag
_atom_type_scat_source
C C 0.0033 0.0016 'International Tables Vol C Tables 4.2.6.8 and 6.1.1.4'
H H 0.0000 0.0000 'International Tables Vol C Tables 4.2.6.8 and 6.1.1.4'
N N 0.0061 0.0033 'International Tables Vol C Tables 4.2.6.8 and 6.1.1.4'
O O 0.0106 0.0060 'International Tables Vol C Tables 4.2.6.8 and 6.1.1.4'

loop_
_geom_angle_atom_site_label_1
_geom_angle_atom_site_label_2
_geom_angle_atom_site_label_3
_geom_angle
_geom_angle_site_symmetry_1
_geom_angle_site_symmetry_3
C1 O1 H1 109.6 . .
C5 N1 C4 110.66(17) . .
C5 N1 H2 109.6 . .
C4 N1 H2 109.5 . .
C5 N1 H3 109.4 . .
C4 N1 H3 109.6 . .
H2 N1 H3 108.1 . .
C3 N2 C6 108.13(18) . .
C3 N2 C2 110.23(17) . .
C6 N2 C2 109.48(18) . .
O1 C1 C2 112.95(17) . .
O1 C1 H4 109.0 . .
C2 C1 H4 109.0 . .
O1 C1 H5 109.0 . .
C2 C1 H5 109.0 . .
H4 C1 H5 107.8 . .
N2 C2 C1 113.65(19) . .
N2 C2 H6 108.8 . .
C1 C2 H6 108.8 . .
N2 C2 H7 108.8 . .
C1 C2 H7 108.8 . .
H6 C2 H7 107.7 . .
N2 C3 C4 111.20(19) . .
N2 C3 H8 109.4 . .
C4 C3 H8 109.4 . .
N2 C3 H9 109.4 . .
C4 C3 H9 109.4 . .
H8 C3 H9 108.0 . .
N1 C4 C3 110.35(19) . .
N1 C4 H10 109.6 . .
C3 C4 H10 109.6 . .
N1 C4 H11 109.6 . .
C3 C4 H11 109.6 . .
H10 C4 H11 108.1 . .
N1 C5 C6 109.58(18) . .
N1 C5 H12 109.8 . .
C6 C5 H12 109.8 . .
N1 C5 H13 109.8 . .
C6 C5 H13 109.8 . .
H12 C5 H13 108.2 . .
N2 C6 C5 112.33(19) . .
N2 C6 H14 109.1 . .
C5 C6 H14 109.1 . .
N2 C6 H15 109.1 . .
C5 C6 H15 109.1 . .
H14 C6 H15 107.9 . .
O3 C7 C8 134.6(2) . 3_254
O3 C7 C8 135.5(2) . .
C8 C7 C8 89.9(2) 3_254 .
O2 C8 C7 133.6(2) . 3_254
O2 C8 C7 136.3(2) . .
C7 C8 C7 90.1(2) 3_254 .

loop_
_geom_bond_atom_site_label_1
_geom_bond_atom_site_label_2
_geom_bond_distance
_geom_bond_site_symmetry_2
O1 C1 1.426(3) .
O1 H1 0.8383 .
N1 C5 1.478(3) .
N1 C4 1.485(3) .
N1 H2 0.9195 .
N1 H3 0.9202 .
N2 C3 1.459(3) .
N2 C6 1.461(3) .
N2 C2 1.476(3) .
C1 C2 1.504(3) .
C1 H4 0.9700 .
C1 H5 0.9700 .
C2 H6 0.9700 .
C2 H7 0.9700 .
C3 C4 1.517(3) .
C3 H8 0.9700 .
C3 H9 0.9700 .
C4 H10 0.9700 .
C4 H11 0.9700 .
C5 C6 1.510(3) .
C5 H12 0.9700 .
C5 H13 0.9700 .
C6 H14 0.9700 .
C6 H15 0.9700 .
O3 C7 1.256(3) .
O2 C8 1.255(3) .
C7 C8 1.458(3) 3_254
C7 C8 1.467(3) .
C8 C7 1.458(3) 3_254

loop_
_geom_torsion_atom_site_label_1
_geom_torsion_atom_site_label_2
_geom_torsion_atom_site_label_3
_geom_torsion_atom_site_label_4
_geom_torsion
_geom_torsion_site_symmetry_1
_geom_torsion_site_symmetry_4
C3 N2 C2 C1 80.3(2) . .
C6 N2 C2 C1 -160.92(18) . .
O1 C1 C2 N2 64.6(3) . .
C6 N2 C3 C4 59.2(2) . .
C2 N2 C3 C4 178.84(17) . .
C5 N1 C4 C3 55.4(2) . .
N2 C3 C4 N1 -58.1(3) . .
C4 N1 C5 C6 -55.0(2) . .
C3 N2 C6 C5 -59.9(2) . .
C2 N2 C6 C5 179.94(17) . .
N1 C5 C6 N2 58.4(2) . .
O3 C7 C8 O2 -0.8(4) . .
C8 C7 C8 O2 179.8(3) 3_254 .
O3 C7 C8 C7 179.4(3) . 3_254
C8 C7 C8 C7 0.0 3_254 3_254
